data_4119235
loop_
_publ_author_name
'Kevin J. Gagnon'
'Christine M. Beavers'
'Abraham Clearfield'

_publ_contact_author_address
;Department of Chemistry
 Texas A&M University
 College Station, TX 77840
;
_publ_contact_author_email kgagnon@mail.chem.tamu.edu
_publ_contact_author_name 'Kevin Gagnon'
_publ_section_title
;
 MOFs Under Pressure: The Reversible Compression of a Single Crystal
;
_journal_name_full 'Journal of the American Chemical Society'
_journal_page_first 1252
_journal_page_last 1255
_journal_paper_doi 10.1021/ja311613p
_journal_volume 135
_journal_year 2013
_chemical_formula_sum 'C4 H14 O8 P2 Zn'
_chemical_formula_weight 317.46
_chemical_name_systematic
; 
 ? 
;
_space_group_IT_number 15
_symmetry_cell_setting monoclinic
_symmetry_space_group_name_Hall '-C 2yc'
_symmetry_space_group_name_H-M 'C 1 2/c 1'
_atom_sites_solution_hydrogens geom
_atom_sites_solution_primary direct
_atom_sites_solution_secondary difmap
_audit_creation_method SHELXL-97
_cell_angle_alpha 90.00
_cell_angle_beta 113.837(2)
_cell_angle_gamma 90.00
_cell_formula_units_Z 4
_cell_length_a 18.515(4)
_cell_length_b 8.2910(19)
_cell_length_c 8.2652(19)
_cell_measurement_reflns_used 1283
_cell_measurement_temperature 296(2)
_cell_measurement_theta_max 24.9565
_cell_measurement_theta_min 5.1365
_cell_volume 1160.5(5)
_computing_cell_refinement 'Bruker SAINT v7.60a'
_computing_data_collection 'Bruker APEX 2'
_computing_data_reduction 'Bruker SAINT v7.60a'
_computing_molecular_graphics 'Bruker SHELXTL'
_computing_publication_material 'Bruker SHELXTL & local programs'
_computing_structure_refinement 'Bruker SHELXTL'
_computing_structure_solution 'Bruker SHELXTL'
_diffrn_ambient_temperature 296(2)
_diffrn_detector_area_resol_mean 8.3
_diffrn_measured_fraction_theta_full 0.989
_diffrn_measured_fraction_theta_max 0.989
_diffrn_measurement_device_type 'Bruker APEX II CCD diffractometer'
_diffrn_measurement_method '\w and \f scans'
_diffrn_radiation_monochromator 'silicon 111'
_diffrn_radiation_source 'Advanced Light Source station 11.3.1'
_diffrn_radiation_type synchrotron
_diffrn_radiation_wavelength 0.60480
_diffrn_reflns_av_R_equivalents 0.0453
_diffrn_reflns_av_sigmaI/netI 0.0403
_diffrn_reflns_limit_h_max 26
_diffrn_reflns_limit_h_min -26
_diffrn_reflns_limit_k_max 11
_diffrn_reflns_limit_k_min -8
_diffrn_reflns_limit_l_max 11
_diffrn_reflns_limit_l_min -11
_diffrn_reflns_number 5105
_diffrn_reflns_theta_full 25.69
_diffrn_reflns_theta_max 25.69
_diffrn_reflns_theta_min 5.14
_exptl_absorpt_coefficient_mu 1.546
_exptl_absorpt_correction_T_max 0.9408
_exptl_absorpt_correction_T_min 0.7683
_exptl_absorpt_correction_type multi-scan
_exptl_absorpt_process_details 'SADABS 2008/1 Bruker AXS Madison WI USA'
_exptl_crystal_colour colorless
_exptl_crystal_density_diffrn 1.817
_exptl_crystal_description blade
_exptl_crystal_F_000 648
_exptl_crystal_size_max 0.18
_exptl_crystal_size_mid 0.06
_exptl_crystal_size_min 0.04
_refine_diff_density_max 0.490
_refine_diff_density_min -0.817
_refine_diff_density_rms 0.091
_refine_ls_extinction_method none
_refine_ls_goodness_of_fit_ref 1.041
_refine_ls_hydrogen_treatment constr
_refine_ls_matrix_type full
_refine_ls_number_parameters 69
_refine_ls_number_reflns 1770
_refine_ls_number_restraints 0
_refine_ls_restrained_S_all 1.041
_refine_ls_R_factor_all 0.0458
_refine_ls_R_factor_gt 0.0370
_refine_ls_shift/su_max 0.000
_refine_ls_shift/su_mean 0.000
_refine_ls_structure_factor_coef Fsqd
_refine_ls_weighting_details 'calc w=1/[\s^2^(Fo^2^)+(0.0515P)^2^+0.0000P] where P=(Fo^2^+2Fc^2^)/3'
_refine_ls_weighting_scheme calc
_refine_ls_wR_factor_gt 0.0917
_refine_ls_wR_factor_ref 0.0960
_reflns_number_gt 1443
_reflns_number_total 1770
_reflns_threshold_expression >2sigma(I)
_cod_data_source_file ja311613p_si_002_2.cif
_cod_data_source_block Ambient
_cod_original_sg_symbol_H-M 'C 2/c'
_cod_database_code 4119235

loop_
_symmetry_equiv_pos_as_xyz
'x, y, z'
'-x, y, -z+1/2'
'x+1/2, y+1/2, z'
'-x+1/2, y+1/2, -z+1/2'
'-x, -y, -z'
'x, -y, z-1/2'
'-x+1/2, -y+1/2, -z'
'x+1/2, -y+1/2, z-1/2'

loop_
_atom_site_label
_atom_site_type_symbol
_atom_site_fract_x
_atom_site_fract_y
_atom_site_fract_z
_atom_site_U_iso_or_equiv
_atom_site_adp_type
_atom_site_occupancy
_atom_site_symmetry_multiplicity
_atom_site_calc_flag
_atom_site_refinement_flags
Zn1 Zn 0.5000 0.55847(5) 0.7500 0.02614(14) Uani 1 2 d S
P1 P 0.39872(4) 0.31270(8) 0.85968(7) 0.02871(17) Uani 1 1 d .
O1 O 0.41034(11) 0.4332(2) 0.7372(2) 0.0380(4) Uani 1 1 d .
O1W O 0.40430(15) -0.1177(3) 0.9419(3) 0.0519(6) Uani 1 1 d .
H2W H 0.4419 -0.1758 0.9563 0.078 Uiso 1 1 d R
H1W H 0.4030 -0.1397 1.0400 0.078 Uiso 1 1 d R
O2 O 0.46522(10) 0.3043(2) 1.0420(2) 0.0324(4) Uani 1 1 d .
O3 O 0.39145(13) 0.1443(3) 0.7693(2) 0.0413(5) Uani 1 1 d .
H3 H 0.4057 0.0737 0.8451 0.062 Uiso 1 1 calc R
C1 C 0.30746(15) 0.3512(4) 0.8759(3) 0.0352(6) Uani 1 1 d .
H1A H 0.3090 0.4587 0.9237 0.042 Uiso 1 1 calc R
H1B H 0.2654 0.3493 0.7581 0.042 Uiso 1 1 calc R
C2 C 0.28819(16) 0.2303(4) 0.9920(4) 0.0398(6) Uani 1 1 d .
H2A H 0.2845 0.1232 0.9421 0.048 Uiso 1 1 calc R
H2B H 0.3308 0.2296 1.1090 0.048 Uiso 1 1 calc R

loop_
_atom_site_aniso_label
_atom_site_aniso_U_11
_atom_site_aniso_U_22
_atom_site_aniso_U_33
_atom_site_aniso_U_23
_atom_site_aniso_U_13
_atom_site_aniso_U_12
Zn1 0.0293(2) 0.0322(2) 0.02374(19) 0.000 0.01776(15) 0.000
P1 0.0302(3) 0.0363(4) 0.0257(3) -0.0010(2) 0.0176(2) -0.0047(2)
O1 0.0355(10) 0.0504(13) 0.0332(9) 0.0080(8) 0.0191(8) -0.0076(8)
O1W 0.0653(14) 0.0550(14) 0.0449(11) 0.0106(10) 0.0322(10) 0.0168(11)
O2 0.0332(9) 0.0396(11) 0.0278(8) -0.0052(7) 0.0156(7) 0.0009(7)
O3 0.0589(13) 0.0403(12) 0.0315(8) -0.0065(8) 0.0254(9) -0.0080(9)
C1 0.0323(12) 0.0444(16) 0.0361(12) 0.0041(10) 0.0212(10) -0.0033(11)
C2 0.0336(13) 0.0521(18) 0.0436(13) 0.0088(12) 0.0260(11) 0.0010(12)

loop_
_atom_type_symbol
_atom_type_description
_atom_type_scat_dispersion_real
_atom_type_scat_dispersion_imag
_atom_type_scat_source
C C -0.0020 0.0011 'WCROMER Program in WinGX L.Kissel & R.H.Pratt Acta Cryst A46 170 1990'
H H 0.0000 0.0000 'WCROMER Program in WinGX L.Kissel & R.H.Pratt Acta Cryst A46 170 1990'
O O -0.0041 0.0043 'WCROMER Program in WinGX L.Kissel & R.H.Pratt Acta Cryst A46 170 1990'
P P 0.0660 0.0684 'WCROMER Program in WinGX L.Kissel & R.H.Pratt Acta Cryst A46 170 1990'
Zn Zn 0.3061 1.0799 'WCROMER Program in WinGX L.Kissel & R.H.Pratt Acta Cryst A46 170 1990'

loop_
_geom_angle_atom_site_label_1
_geom_angle_atom_site_label_2
_geom_angle_atom_site_label_3
_geom_angle
_geom_angle_site_symmetry_1
_geom_angle_site_symmetry_3
O1 Zn1 O1 114.68(13) 2_656 .
O1 Zn1 O2 107.31(7) 2_656 5_667
O1 Zn1 O2 109.56(7) . 5_667
O1 Zn1 O2 109.56(7) 2_656 6_565
O1 Zn1 O2 107.31(7) . 6_565
O2 Zn1 O2 108.27(11) 5_667 6_565
O1 P1 O2 114.95(11) . .
O1 P1 O3 106.30(11) . .
O2 P1 O3 108.25(11) . .
O1 P1 C1 109.36(12) . .
O2 P1 C1 110.41(11) . .
O3 P1 C1 107.21(13) . .
P1 O1 Zn1 132.77(12) . .
H2W O1W H1W 94.9 . .
P1 O2 Zn1 134.42(12) . 5_667
P1 O3 H3 109.5 . .
C2 C1 P1 113.6(2) . .
C2 C1 H1A 108.8 . .
P1 C1 H1A 108.8 . .
C2 C1 H1B 108.8 . .
P1 C1 H1B 108.8 . .
H1A C1 H1B 107.7 . .
C2 C2 C1 112.2(3) 7_557 .
C2 C2 H2A 109.2 7_557 .
C1 C2 H2A 109.2 . .
C2 C2 H2B 109.2 7_557 .
C1 C2 H2B 109.2 . .
H2A C2 H2B 107.9 . .

loop_
_geom_bond_atom_site_label_1
_geom_bond_atom_site_label_2
_geom_bond_distance
_geom_bond_site_symmetry_2
Zn1 O1 1.9247(18) 2_656
Zn1 O1 1.9247(18) .
Zn1 O2 1.9412(17) 5_667
Zn1 O2 1.9412(17) 6_565
P1 O1 1.4981(18) .
P1 O2 1.5141(18) .
P1 O3 1.563(2) .
P1 C1 1.777(3) .
O1W H2W 0.8145 .
O1W H1W 0.8417 .
O2 Zn1 1.9412(17) 5_667
O3 H3 0.8200 .
C1 C2 1.527(3) .
C1 H1A 0.9700 .
C1 H1B 0.9700 .
C2 C2 1.508(5) 7_557
C2 H2A 0.9700 .
C2 H2B 0.9700 .

loop_
_geom_hbond_atom_site_label_D
_geom_hbond_atom_site_label_H
_geom_hbond_atom_site_label_A
_geom_hbond_distance_DH
_geom_hbond_distance_HA
_geom_hbond_distance_DA
_geom_hbond_angle_DHA
_geom_hbond_site_symmetry_A
O1W H2W O2 0.81 2.02 2.826(3) 171.2 5_657
O1W H1W O3 0.84 1.99 2.819(3) 167.9 6_556
O3 H3 O1W 0.82 1.78 2.557(3) 157.1 .
